data_7013521
loop_
_publ_author_name
'Steel, Peter J.'
'Sumby, Christopher J.'

_publ_section_title
;
 Coordination chemistry of di-2-pyridylmethane and related bridging
 ligands with silver(i), copper(ii), palladium(ii) and zinc(ii)
;
_journal_issue 23
_journal_name_full 'Dalton Transactions'
_journal_page_first 4505
_journal_paper_doi 10.1039/b309479k
_journal_year 2003
_chemical_formula_sum 'C30 H30 N4 O8 Zn2'
_chemical_formula_weight 705.32
_chemical_name_common 16
_chemical_name_systematic
;
?
;
_space_group_IT_number 14
_symmetry_cell_setting monoclinic
_symmetry_space_group_name_Hall '-P 2ybc'
_symmetry_space_group_name_H-M 'P 1 21/c 1'
_atom_sites_solution_hydrogens geom
_atom_sites_solution_primary direct
_atom_sites_solution_secondary difmap
_audit_creation_method SHELXL-97
_cell_angle_alpha 90.00
_cell_angle_beta 96.104(4)
_cell_angle_gamma 90.00
_cell_formula_units_Z 2
_cell_length_a 9.898(3)
_cell_length_b 7.975(3)
_cell_length_c 18.728(6)
_cell_measurement_reflns_used 8000
_cell_measurement_temperature 168(2)
_cell_measurement_theta_max 26.32
_cell_measurement_theta_min 2.19
_cell_volume 1469.9(9)
_computing_cell_refinement 'Bruker XSCANS'
_computing_data_collection 'Bruker XSCANS'
_computing_data_reduction 'Bruker SHELXTL'
_computing_molecular_graphics 'Bruker SHELXTL'
_computing_publication_material 'Bruker SHELXTL'
_computing_structure_refinement 'SHELXL-97 (Sheldrick, 1997)'
_computing_structure_solution 'SHELXS-97 (Sheldrick, 1990)'
_diffrn_ambient_temperature 168(2)
_diffrn_measured_fraction_theta_full 0.992
_diffrn_measured_fraction_theta_max 0.992
_diffrn_measurement_device_type 'CCD area detector'
_diffrn_measurement_method 'phi and omega scans'
_diffrn_radiation_monochromator graphite
_diffrn_radiation_source 'fine-focus sealed tube'
_diffrn_radiation_type MoK\a
_diffrn_radiation_wavelength 0.71073
_diffrn_reflns_av_R_equivalents 0.0389
_diffrn_reflns_av_sigmaI/netI 0.0226
_diffrn_reflns_limit_h_max 12
_diffrn_reflns_limit_h_min -12
_diffrn_reflns_limit_k_max 5
_diffrn_reflns_limit_k_min -9
_diffrn_reflns_limit_l_max 23
_diffrn_reflns_limit_l_min -23
_diffrn_reflns_number 18324
_diffrn_reflns_theta_full 26.37
_diffrn_reflns_theta_max 26.37
_diffrn_reflns_theta_min 2.19
_exptl_absorpt_coefficient_mu 1.690
_exptl_absorpt_correction_T_max 1.000000
_exptl_absorpt_correction_T_min 0.710345
_exptl_absorpt_correction_type multi-scan
_exptl_absorpt_process_details 'Blessing, Acta Cryst. (1995) A51 33-38'
_exptl_crystal_colour colourless
_exptl_crystal_density_diffrn 1.594
_exptl_crystal_density_method 'not measured'
_exptl_crystal_description rod
_exptl_crystal_F_000 724
_exptl_crystal_size_max 0.48
_exptl_crystal_size_mid 0.16
_exptl_crystal_size_min 0.10
_refine_diff_density_max 0.580
_refine_diff_density_min -0.422
_refine_diff_density_rms 0.060
_refine_ls_extinction_method none
_refine_ls_goodness_of_fit_ref 1.055
_refine_ls_hydrogen_treatment mixed
_refine_ls_matrix_type full
_refine_ls_number_parameters 205
_refine_ls_number_reflns 2975
_refine_ls_number_restraints 0
_refine_ls_restrained_S_all 1.055
_refine_ls_R_factor_all 0.0421
_refine_ls_R_factor_gt 0.0289
_refine_ls_shift/su_max 0.001
_refine_ls_shift/su_mean 0.000
_refine_ls_structure_factor_coef Fsqd
_refine_ls_weighting_details 'calc w=1/[\s^2^(Fo^2^)+(0.0317P)^2^+1.3759P] where P=(Fo^2^+2Fc^2^)/3'
_refine_ls_weighting_scheme calc
_refine_ls_wR_factor_gt 0.0674
_refine_ls_wR_factor_ref 0.0749
_reflns_number_gt 2458
_reflns_number_total 2975
_reflns_threshold_expression >2sigma(I)
_cod_data_source_file b309479k.txt
_cod_data_source_block Compound-16
_cod_depositor_comments
;
The following automatic conversions were performed:
'_symmetry_cell_setting' value 'Monoclinic' changed to 'monoclinic'
according to '/home/saulius/struct/CIF-dictionaries/cif_core.dic'
dictionary named 'cif_core.dic' version 2.4.1 from 2010-06-29.

Automatic conversion script
Id: cif_fix_enum 1527 2010-12-29 10:47:43Z saulius 
;
_cod_original_cell_volume 1469.8(8)
_cod_original_sg_symbol_H-M P2(1)/c
_cod_database_code 7013521

loop_
_symmetry_equiv_pos_as_xyz
'x, y, z'
'-x, y+1/2, -z+1/2'
'-x, -y, -z'
'x, -y-1/2, z-1/2'

loop_
_atom_site_label
_atom_site_type_symbol
_atom_site_fract_x
_atom_site_fract_y
_atom_site_fract_z
_atom_site_U_iso_or_equiv
_atom_site_adp_type
_atom_site_occupancy
_atom_site_symmetry_multiplicity
_atom_site_calc_flag
_atom_site_refinement_flags
_atom_site_disorder_assembly
_atom_site_disorder_group
Zn Zn 0.23217(3) 0.81312(3) 0.110789(14) 0.02696(10) Uani 1 1 d . . .
C1 C 0.0061(2) 0.9170(3) -0.02218(11) 0.0219(5) Uani 1 1 d . . .
H1A H -0.059(2) 0.926(3) -0.0666(13) 0.024(6) Uiso 1 1 d . . .
N11 N 0.25431(19) 0.8604(2) 0.00132(10) 0.0248(4) Uani 1 1 d . . .
C12 C 0.1479(2) 0.9002(3) -0.04723(12) 0.0229(5) Uani 1 1 d . . .
C13 C 0.1654(2) 0.9305(3) -0.11910(12) 0.0284(5) Uani 1 1 d . . .
H13A H 0.0894 0.9574 -0.1525 0.034 Uiso 1 1 calc R . .
C14 C 0.2947(3) 0.9212(3) -0.14160(13) 0.0328(6) Uani 1 1 d . . .
H14A H 0.3079 0.9409 -0.1904 0.039 Uiso 1 1 calc R . .
C15 C 0.4044(3) 0.8826(3) -0.09154(14) 0.0342(6) Uani 1 1 d . . .
H15A H 0.4939 0.8774 -0.1053 0.041 Uiso 1 1 calc R . .
C16 C 0.3803(2) 0.8517(3) -0.02126(13) 0.0300(5) Uani 1 1 d . . .
H16A H 0.4550 0.8233 0.0127 0.036 Uiso 1 1 calc R . .
N21 N 0.03511(19) 0.7244(2) 0.08111(10) 0.0245(4) Uani 1 1 d . . .
C22 C -0.0412(2) 0.7695(3) 0.01975(12) 0.0232(5) Uani 1 1 d . . .
C23 C -0.1649(2) 0.6919(3) -0.00263(13) 0.0291(5) Uani 1 1 d . . .
H23A H -0.2158 0.7238 -0.0464 0.035 Uiso 1 1 calc R . .
C24 C -0.2123(3) 0.5678(3) 0.04005(14) 0.0347(6) Uani 1 1 d . . .
H24A H -0.2969 0.5144 0.0263 0.042 Uiso 1 1 calc R . .
C25 C -0.1348(3) 0.5223(3) 0.10328(14) 0.0330(6) Uani 1 1 d . . .
H25A H -0.1656 0.4379 0.1335 0.040 Uiso 1 1 calc R . .
C26 C -0.0119(2) 0.6020(3) 0.12145(12) 0.0292(5) Uani 1 1 d . . .
H26A H 0.0418 0.5690 0.1642 0.035 Uiso 1 1 calc R . .
O30 O 0.30577(18) 0.6140(3) 0.16084(11) 0.0449(5) Uani 1 1 d . . .
C31 C 0.4332(2) 0.6079(3) 0.15810(13) 0.0304(5) Uani 1 1 d . . .
O31 O 0.4961(2) 0.7204(3) 0.13023(14) 0.0718(7) Uani 1 1 d . . .
C32 C 0.5100(3) 0.4658(4) 0.19785(15) 0.0409(6) Uani 1 1 d . . .
H32A H 0.6015 0.4583 0.1826 0.061 Uiso 1 1 calc R . .
H32B H 0.4617 0.3601 0.1870 0.061 Uiso 1 1 calc R . .
H32C H 0.5165 0.4871 0.2496 0.061 Uiso 1 1 calc R . .
O40 O 0.26388(17) 1.0438(2) 0.14691(9) 0.0333(4) Uani 1 1 d . . .
C41 C 0.1915(2) 1.0602(3) 0.20032(12) 0.0297(5) Uani 1 1 d . . .
O41 O 0.12624(18) 0.9421(2) 0.22243(10) 0.0397(4) Uani 1 1 d . . .
C42 C 0.1884(3) 1.2316(3) 0.23410(14) 0.0370(6) Uani 1 1 d . . .
H42A H 0.0969 1.2543 0.2472 0.055 Uiso 1 1 calc R . .
H42B H 0.2126 1.3164 0.1998 0.055 Uiso 1 1 calc R . .
H42C H 0.2537 1.2354 0.2773 0.055 Uiso 1 1 calc R . .

loop_
_atom_site_aniso_label
_atom_site_aniso_U_11
_atom_site_aniso_U_22
_atom_site_aniso_U_33
_atom_site_aniso_U_23
_atom_site_aniso_U_13
_atom_site_aniso_U_12
Zn 0.02605(15) 0.02842(16) 0.02615(15) 0.00324(12) 0.00153(10) -0.00061(11)
C1 0.0226(11) 0.0230(12) 0.0204(11) 0.0018(9) 0.0035(9) -0.0008(9)
N11 0.0248(10) 0.0221(9) 0.0279(10) -0.0021(8) 0.0052(8) -0.0025(7)
C12 0.0257(11) 0.0181(11) 0.0256(11) -0.0012(9) 0.0053(9) -0.0026(9)
C13 0.0333(12) 0.0258(12) 0.0265(12) 0.0007(10) 0.0046(10) -0.0004(10)
C14 0.0390(14) 0.0323(13) 0.0294(13) 0.0017(10) 0.0143(11) -0.0006(11)
C15 0.0304(13) 0.0338(13) 0.0405(14) -0.0021(11) 0.0141(11) -0.0026(10)
C16 0.0262(12) 0.0303(13) 0.0336(13) -0.0013(10) 0.0037(10) -0.0018(10)
N21 0.0272(10) 0.0233(10) 0.0236(9) 0.0007(8) 0.0060(8) 0.0010(8)
C22 0.0254(11) 0.0215(11) 0.0233(11) -0.0030(9) 0.0061(9) 0.0013(9)
C23 0.0295(12) 0.0277(12) 0.0299(12) -0.0023(10) 0.0016(10) -0.0043(10)
C24 0.0345(13) 0.0292(13) 0.0412(14) -0.0035(11) 0.0076(11) -0.0111(11)
C25 0.0397(14) 0.0242(12) 0.0378(14) 0.0026(10) 0.0159(11) -0.0043(10)
C26 0.0351(13) 0.0270(12) 0.0271(12) 0.0042(10) 0.0106(10) 0.0038(10)
O30 0.0322(10) 0.0457(11) 0.0559(12) 0.0147(10) 0.0008(9) 0.0089(8)
C31 0.0324(13) 0.0330(13) 0.0256(12) 0.0027(10) 0.0022(10) 0.0010(10)
O31 0.0595(15) 0.0791(18) 0.0779(17) 0.0354(14) 0.0121(13) -0.0031(13)
C32 0.0315(13) 0.0429(16) 0.0477(16) 0.0016(13) 0.0022(12) 0.0084(12)
O40 0.0361(9) 0.0383(10) 0.0254(9) -0.0030(8) 0.0027(7) 0.0017(8)
C41 0.0277(12) 0.0342(13) 0.0261(12) -0.0019(10) -0.0032(10) 0.0024(10)
O41 0.0426(10) 0.0354(10) 0.0415(10) -0.0058(8) 0.0062(8) -0.0093(8)
C42 0.0435(15) 0.0337(14) 0.0344(14) -0.0024(11) 0.0071(12) 0.0012(11)

loop_
_atom_type_symbol
_atom_type_description
_atom_type_scat_dispersion_real
_atom_type_scat_dispersion_imag
_atom_type_scat_source
C C 0.0033 0.0016 'International Tables Vol C Tables 4.2.6.8 and 6.1.1.4'
H H 0.0000 0.0000 'International Tables Vol C Tables 4.2.6.8 and 6.1.1.4'
N N 0.0061 0.0033 'International Tables Vol C Tables 4.2.6.8 and 6.1.1.4'
O O 0.0106 0.0060 'International Tables Vol C Tables 4.2.6.8 and 6.1.1.4'
Zn Zn 0.2839 1.4301 'International Tables Vol C Tables 4.2.6.8 and 6.1.1.4'

loop_
_geom_angle_atom_site_label_1
_geom_angle_atom_site_label_2
_geom_angle_atom_site_label_3
_geom_angle
_geom_angle_site_symmetry_1
_geom_angle_site_symmetry_3
_geom_angle_publ_flag
O30 Zn O40 123.91(8) . . ?
O30 Zn N21 98.20(8) . . ?
O40 Zn N21 121.04(7) . . ?
O30 Zn N11 122.66(8) . . ?
O40 Zn N11 97.85(7) . . ?
N21 Zn N11 89.57(7) . . ?
C22 C1 C12 115.71(18) . . ?
C22 C1 C1 109.5(2) . 3_575 ?
C12 C1 C1 111.1(2) . 3_575 ?
C12 N11 C16 118.45(19) . . ?
C12 N11 Zn 122.59(14) . . ?
C16 N11 Zn 118.96(16) . . ?
N11 C12 C13 121.4(2) . . ?
N11 C12 C1 119.16(19) . . ?
C13 C12 C1 119.4(2) . . ?
C14 C13 C12 119.7(2) . . ?
C13 C14 C15 119.0(2) . . ?
C16 C15 C14 118.6(2) . . ?
N11 C16 C15 122.9(2) . . ?
C26 N21 C22 118.3(2) . . ?
C26 N21 Zn 117.61(16) . . ?
C22 N21 Zn 123.72(15) . . ?
N21 C22 C23 122.0(2) . . ?
N21 C22 C1 118.05(19) . . ?
C23 C22 C1 119.8(2) . . ?
C24 C23 C22 118.9(2) . . ?
C23 C24 C25 119.2(2) . . ?
C26 C25 C24 118.8(2) . . ?
N21 C26 C25 122.8(2) . . ?
C31 O30 Zn 109.53(16) . . ?
O31 C31 O30 122.4(2) . . ?
O31 C31 C32 120.0(2) . . ?
O30 C31 C32 117.2(2) . . ?
C41 O40 Zn 106.10(15) . . ?
O41 C41 O40 122.1(2) . . ?
O41 C41 C42 121.0(2) . . ?
O40 C41 C42 116.9(2) . . ?

loop_
_geom_bond_atom_site_label_1
_geom_bond_atom_site_label_2
_geom_bond_distance
_geom_bond_site_symmetry_2
_geom_bond_publ_flag
Zn O30 1.9458(19) . ?
Zn O40 1.9735(18) . ?
Zn N21 2.094(2) . ?
Zn N11 2.119(2) . ?
C1 C22 1.516(3) . ?
C1 C12 1.532(3) . ?
C1 C1 1.574(4) 3_575 ?
N11 C12 1.354(3) . ?
N11 C16 1.360(3) . ?
C12 C13 1.396(3) . ?
C13 C14 1.391(3) . ?
C14 C15 1.391(4) . ?
C15 C16 1.384(3) . ?
N21 C26 1.347(3) . ?
N21 C22 1.355(3) . ?
C22 C23 1.396(3) . ?
C23 C24 1.385(3) . ?
C24 C25 1.389(4) . ?
C25 C26 1.382(3) . ?
O30 C31 1.269(3) . ?
C31 O31 1.238(3) . ?
C31 C32 1.516(4) . ?
O40 C41 1.297(3) . ?
C41 O41 1.237(3) . ?
C41 C42 1.508(3) . ?

loop_
_geom_torsion_atom_site_label_1
_geom_torsion_atom_site_label_2
_geom_torsion_atom_site_label_3
_geom_torsion_atom_site_label_4
_geom_torsion
_geom_torsion_site_symmetry_1
_geom_torsion_site_symmetry_2
_geom_torsion_site_symmetry_3
_geom_torsion_site_symmetry_4
_geom_torsion_publ_flag
O30 Zn N11 C12 129.23(17) . . . . ?
O40 Zn N11 C12 -91.55(17) . . . . ?
N21 Zn N11 C12 29.75(17) . . . . ?
O30 Zn N11 C16 -51.18(19) . . . . ?
O40 Zn N11 C16 88.04(17) . . . . ?
N21 Zn N11 C16 -150.66(17) . . . . ?
C16 N11 C12 C13 0.5(3) . . . . ?
Zn N11 C12 C13 -179.92(16) . . . . ?
C16 N11 C12 C1 -177.72(19) . . . . ?
Zn N11 C12 C1 1.9(3) . . . . ?
C22 C1 C12 N11 -52.4(3) . . . . ?
C1 C1 C12 N11 73.2(3) 3_575 . . . ?
C22 C1 C12 C13 129.3(2) . . . . ?
C1 C1 C12 C13 -105.0(3) 3_575 . . . ?
N11 C12 C13 C14 -0.5(3) . . . . ?
C1 C12 C13 C14 177.7(2) . . . . ?
C12 C13 C14 C15 -0.4(4) . . . . ?
C13 C14 C15 C16 1.2(4) . . . . ?
C12 N11 C16 C15 0.3(3) . . . . ?
Zn N11 C16 C15 -179.26(19) . . . . ?
C14 C15 C16 N11 -1.2(4) . . . . ?
O30 Zn N21 C26 25.16(17) . . . . ?
O40 Zn N21 C26 -112.96(16) . . . . ?
N11 Zn N21 C26 148.12(17) . . . . ?
O30 Zn N21 C22 -147.25(17) . . . . ?
O40 Zn N21 C22 74.63(18) . . . . ?
N11 Zn N21 C22 -24.28(17) . . . . ?
C26 N21 C22 C23 -0.6(3) . . . . ?
Zn N21 C22 C23 171.74(16) . . . . ?
C26 N21 C22 C1 174.92(19) . . . . ?
Zn N21 C22 C1 -12.7(3) . . . . ?
C12 C1 C22 N21 58.6(3) . . . . ?
C1 C1 C22 N21 -67.8(3) 3_575 . . . ?
C12 C1 C22 C23 -125.7(2) . . . . ?
C1 C1 C22 C23 107.8(3) 3_575 . . . ?
N21 C22 C23 C24 1.4(3) . . . . ?
C1 C22 C23 C24 -174.0(2) . . . . ?
C22 C23 C24 C25 -0.9(4) . . . . ?
C23 C24 C25 C26 -0.4(4) . . . . ?
C22 N21 C26 C25 -0.7(3) . . . . ?
Zn N21 C26 C25 -173.57(18) . . . . ?
C24 C25 C26 N21 1.2(4) . . . . ?
O40 Zn O30 C31 -70.60(19) . . . . ?
N21 Zn O30 C31 152.96(17) . . . . ?
N11 Zn O30 C31 58.2(2) . . . . ?
Zn O30 C31 O31 3.4(3) . . . . ?
Zn O30 C31 C32 176.75(18) . . . . ?
O30 Zn O40 C41 -72.87(17) . . . . ?
N21 Zn O40 C41 54.37(17) . . . . ?
N11 Zn O40 C41 148.62(15) . . . . ?
Zn O40 C41 O41 4.1(3) . . . . ?
Zn O40 C41 C42 -175.08(17) . . . . ?
